data_2218646
loop_
_publ_author_name
'Fun, Hoong-Kun'
'Franklin, S.'
'Jebas, Samuel Robinson'
'Balasubramanian, T.'

_publ_section_title
;
 4,4'-Dimethoxybenzophenone: a triclinic polymorph
;
_journal_coeditor_code CI2608
_journal_issue 7
_journal_name_full 'Acta Crystallographica Section E'
_journal_page_first o1256
_journal_paper_doi 10.1107/S1600536808017315
_journal_volume 64
_journal_year 2008
_chemical_formula_moiety 'C15 H14 O3'
_chemical_formula_sum 'C15 H14 O3'
_chemical_formula_weight 242.26
_chemical_name_common 4,4'-Dimethoxybenzophenone
_chemical_name_systematic
;
bis(4-methoxyphenyl) ketone
bis(4-methoxyphenyl)methanone
;
_space_group_IT_number 2
_symmetry_cell_setting triclinic
_symmetry_space_group_name_Hall '-P 1'
_symmetry_space_group_name_H-M 'P -1'
_atom_sites_solution_hydrogens geom
_atom_sites_solution_primary direct
_atom_sites_solution_secondary difmap
_audit_creation_method SHELXL-97
_cell_angle_alpha 76.9450(10)
_cell_angle_beta 78.8130(10)
_cell_angle_gamma 70.6700(10)
_cell_formula_units_Z 4
_cell_length_a 9.4296(2)
_cell_length_b 9.4569(2)
_cell_length_c 14.7963(3)
_cell_measurement_reflns_used 5758
_cell_measurement_temperature 100.00(10)
_cell_measurement_theta_max 28.77
_cell_measurement_theta_min 2.31
_cell_volume 1202.65(4)
_computing_cell_refinement 'APEX2 (Bruker, 2005)'
_computing_data_collection 'APEX2 (Bruker, 2005)'
_computing_data_reduction 'SAINT (Bruker, 2005)'
_computing_molecular_graphics 'SHELXTL (Sheldrick, 2008)'
_computing_publication_material
;
SHELXTL (Sheldrick, 2008) and PLATON (Spek, 2003)
;
_computing_structure_refinement 'SHELXTL (Sheldrick, 2008)'
_computing_structure_solution 'SHELXTL (Sheldrick, 2008)'
_diffrn_ambient_temperature 100.00(10)
_diffrn_measured_fraction_theta_full 0.992
_diffrn_measured_fraction_theta_max 0.992
_diffrn_measurement_device_type 'Bruker SMART APEXII CCD area-detector'
_diffrn_measurement_method '\f and \w'
_diffrn_radiation_monochromator graphite
_diffrn_radiation_source 'fine-focus sealed tube'
_diffrn_radiation_type MoK\a
_diffrn_radiation_wavelength 0.71073
_diffrn_reflns_av_R_equivalents 0.0346
_diffrn_reflns_av_sigmaI/netI 0.0396
_diffrn_reflns_limit_h_max 11
_diffrn_reflns_limit_h_min -12
_diffrn_reflns_limit_k_max 12
_diffrn_reflns_limit_k_min -12
_diffrn_reflns_limit_l_max 20
_diffrn_reflns_limit_l_min -20
_diffrn_reflns_number 26162
_diffrn_reflns_theta_full 29.27
_diffrn_reflns_theta_max 29.27
_diffrn_reflns_theta_min 2.31
_diffrn_standards_number 0
_exptl_absorpt_coefficient_mu 0.093
_exptl_absorpt_correction_T_max 0.9853
_exptl_absorpt_correction_T_min 0.9552
_exptl_absorpt_correction_type multi-scan
_exptl_absorpt_process_details '(SADABS; Bruker, 2005)'
_exptl_crystal_colour colourless
_exptl_crystal_density_diffrn 1.338
_exptl_crystal_density_method 'not measured'
_exptl_crystal_description Needle
_exptl_crystal_F_000 512
_exptl_crystal_size_max 0.50
_exptl_crystal_size_mid 0.19
_exptl_crystal_size_min 0.16
_refine_diff_density_max 0.666
_refine_diff_density_min -0.239
_refine_ls_extinction_method none
_refine_ls_goodness_of_fit_ref 1.089
_refine_ls_hydrogen_treatment constr
_refine_ls_matrix_type full
_refine_ls_number_parameters 329
_refine_ls_number_reflns 6478
_refine_ls_number_restraints 0
_refine_ls_restrained_S_all 1.089
_refine_ls_R_factor_all 0.0820
_refine_ls_R_factor_gt 0.0590
_refine_ls_shift/su_max 0.001
_refine_ls_shift/su_mean 0.000
_refine_ls_structure_factor_coef Fsqd
_refine_ls_weighting_details 'calc w=1/[\s^2^(Fo^2^)+(0.0952P)^2^+0.106P] where P=(Fo^2^+2Fc^2^)/3'
_refine_ls_weighting_scheme calc
_refine_ls_wR_factor_gt 0.1531
_refine_ls_wR_factor_ref 0.1697
_reflns_number_gt 4651
_reflns_number_total 6478
_reflns_threshold_expression I>2\s(I))
_cod_data_source_file ci2608.cif
_cod_data_source_block I
_cod_depositor_comments
;
The following automatic conversions were performed:
'_symmetry_cell_setting' value 'Triclinic' changed to 'triclinic'
according to '/home/saulius/struct/CIF-dictionaries/cif_core.dic'
dictionary named 'cif_core.dic' version 2.4.1 from 2010-06-29.

Automatic conversion script
Id: cif_fix_enum 1527 2010-12-29 10:47:43Z saulius 

The following automatic conversions were performed:

'_symmetry_cell_setting' value 'Triclinic' changed to 'triclinic'
according to /home/saulius/struct/CIF-dictionaries/cif_core.dic
dictionary named 'cif_core.dic' version 2.4.1 from 2010-06-29.

Automatic conversion script
Id: cif_fix_values 1715 2011-07-08 13:25:40Z adriana 
;
_cod_database_code 2218646
_cod_database_fobs_code 2218646

loop_
_symmetry_equiv_pos_as_xyz
'x, y, z'
'-x, -y, -z'

loop_
_atom_site_type_symbol
_atom_site_label
_atom_site_fract_x
_atom_site_fract_y
_atom_site_fract_z
_atom_site_U_iso_or_equiv
_atom_site_adp_type
_atom_site_calc_flag
_atom_site_refinement_flags
_atom_site_occupancy
O O1A -0.28278(12) 0.49910(12) 0.23294(8) 0.0249(3) Uani d . 1
O O2A 0.34179(12) 0.13120(12) 0.02987(7) 0.0214(3) Uani d . 1
O O3A -0.28335(13) 0.14327(12) 0.64984(7) 0.0229(3) Uani d . 1
C C1A 0.08731(17) 0.22148(16) 0.23864(10) 0.0184(3) Uani d . 1
H H1A 0.0909 0.1987 0.3028 0.022 Uiso calc R 1
C C2A 0.21523(18) 0.16537(16) 0.17906(11) 0.0194(3) Uani d . 1
H H2A 0.3048 0.1064 0.2030 0.023 Uiso calc R 1
C C3A 0.21106(17) 0.19668(15) 0.08281(10) 0.0178(3) Uani d . 1
C C4A 0.07749(17) 0.28874(16) 0.04661(10) 0.0191(3) Uani d . 1
H H4A 0.0742 0.3113 -0.0176 0.023 Uiso calc R 1
C C5A -0.04971(18) 0.34589(16) 0.10750(10) 0.0193(3) Uani d . 1
H H5A -0.1382 0.4080 0.0834 0.023 Uiso calc R 1
C C6A -0.04823(17) 0.31234(15) 0.20434(10) 0.0174(3) Uani d . 1
C C7A -0.18690(17) 0.38447(16) 0.26527(10) 0.0183(3) Uani d . 1
C C8A -0.20800(16) 0.31981(16) 0.36677(10) 0.0173(3) Uani d . 1
C C9A -0.28139(17) 0.41828(16) 0.43012(11) 0.0191(3) Uani d . 1
H H9A -0.3135 0.5225 0.4081 0.023 Uiso calc R 1
C C10A -0.30776(17) 0.36486(16) 0.52506(10) 0.0196(3) Uani d . 1
H H10A -0.3546 0.4328 0.5663 0.024 Uiso calc R 1
C C11A -0.26370(17) 0.20849(16) 0.55851(10) 0.0176(3) Uani d . 1
C C12A -0.19281(17) 0.10750(16) 0.49558(11) 0.0193(3) Uani d . 1
H H12A -0.1654 0.0031 0.5172 0.023 Uiso calc R 1
C C13A -0.16374(17) 0.16278(16) 0.40171(10) 0.0182(3) Uani d . 1
H H13A -0.1140 0.0950 0.3607 0.022 Uiso calc R 1
C C14A 0.3446(2) 0.1650(2) -0.07020(11) 0.0283(4) Uani d . 1
H H14A 0.4420 0.1114 -0.0991 0.042 Uiso calc R 1
H H14B 0.3261 0.2725 -0.0914 0.042 Uiso calc R 1
H H14C 0.2675 0.1338 -0.0869 0.042 Uiso calc R 1
C C15A -0.3511(2) 0.24333(18) 0.71693(11) 0.0272(4) Uani d . 1
H H15A -0.3531 0.1843 0.7789 0.041 Uiso calc R 1
H H15B -0.4528 0.3008 0.7051 0.041 Uiso calc R 1
H H15C -0.2928 0.3117 0.7115 0.041 Uiso calc R 1
O O1B 0.29024(13) -0.00749(12) 0.75911(8) 0.0274(3) Uani d . 1
O O2B 0.28485(12) 0.35935(12) 0.34377(7) 0.0210(3) Uani d . 1
O O3B -0.31914(13) 0.37626(12) 0.96641(7) 0.0235(3) Uani d . 1
C C1B 0.09869(17) 0.26402(16) 0.57589(11) 0.0186(3) Uani d . 1
H H1B -0.0001 0.2827 0.6062 0.022 Uiso calc R 1
C C2B 0.12419(17) 0.32062(16) 0.48158(10) 0.0182(3) Uani d . 1
H H2B 0.0426 0.3759 0.4487 0.022 Uiso calc R 1
C C3B 0.27200(17) 0.29506(15) 0.43542(10) 0.0167(3) Uani d . 1
C C4B 0.39422(17) 0.20963(16) 0.48461(10) 0.0189(3) Uani d . 1
H H4B 0.4930 0.1920 0.4544 0.023 Uiso calc R 1
C C5B 0.36678(17) 0.15134(16) 0.57903(10) 0.0189(3) Uani d . 1
H H5B 0.4481 0.0927 0.6113 0.023 Uiso calc R 1
C C6B 0.21978(17) 0.17880(15) 0.62655(10) 0.0177(3) Uani d . 1
C C7B 0.19627(17) 0.10850(16) 0.72667(10) 0.0189(3) Uani d . 1
C C8B 0.05613(17) 0.17899(16) 0.78730(10) 0.0182(3) Uani d . 1
C C9B -0.00698(18) 0.08532(16) 0.85877(10) 0.0199(3) Uani d . 1
H H9B 0.0361 -0.0197 0.8657 0.024 Uiso calc R 1
C C10B -0.13333(18) 0.14621(17) 0.92001(11) 0.0205(3) Uani d . 1
H H10B -0.1757 0.0824 0.9667 0.025 Uiso calc R 1
C C11B -0.19608(17) 0.30392(16) 0.91082(10) 0.0184(3) Uani d . 1
C C12B -0.13197(18) 0.39894(16) 0.84036(10) 0.0192(3) Uani d . 1
H H12B -0.1723 0.5040 0.8351 0.023 Uiso calc R 1
C C13B -0.00913(17) 0.33727(16) 0.77866(10) 0.0183(3) Uani d . 1
H H13B 0.0310 0.4012 0.7308 0.022 Uiso calc R 1
C C14B 0.43412(18) 0.33423(19) 0.29271(11) 0.0255(4) Uani d . 1
H H14D 0.4277 0.3875 0.2295 0.038 Uiso calc R 1
H H14E 0.4804 0.2273 0.2926 0.038 Uiso calc R 1
H H14F 0.4942 0.3711 0.3219 0.038 Uiso calc R 1
C C15B -0.3891(2) 0.28448(19) 1.04042(12) 0.0302(4) Uani d . 1
H H15D -0.4787 0.3487 1.0709 0.045 Uiso calc R 1
H H15E -0.3195 0.2299 1.0850 0.045 Uiso calc R 1
H H15F -0.4159 0.2134 1.0149 0.045 Uiso calc R 1

loop_
_atom_site_aniso_label
_atom_site_aniso_U_11
_atom_site_aniso_U_22
_atom_site_aniso_U_33
_atom_site_aniso_U_12
_atom_site_aniso_U_13
_atom_site_aniso_U_23
O1A 0.0211(6) 0.0212(5) 0.0269(6) -0.0024(4) -0.0026(5) 0.0003(5)
O2A 0.0190(6) 0.0234(5) 0.0185(5) -0.0032(4) -0.0011(4) -0.0030(4)
O3A 0.0277(6) 0.0198(5) 0.0190(5) -0.0045(4) -0.0032(5) -0.0024(4)
C1A 0.0218(8) 0.0164(7) 0.0184(7) -0.0070(6) -0.0060(6) -0.0011(5)
C2A 0.0189(8) 0.0160(7) 0.0230(8) -0.0052(6) -0.0072(6) 0.0007(6)
C3A 0.0181(8) 0.0146(6) 0.0219(7) -0.0067(6) -0.0022(6) -0.0029(6)
C4A 0.0224(8) 0.0178(7) 0.0175(7) -0.0070(6) -0.0042(6) -0.0009(5)
C5A 0.0205(8) 0.0171(7) 0.0213(7) -0.0072(6) -0.0054(6) -0.0007(6)
C6A 0.0190(8) 0.0135(6) 0.0208(7) -0.0067(5) -0.0033(6) -0.0021(5)
C7A 0.0180(8) 0.0159(7) 0.0224(7) -0.0071(6) -0.0038(6) -0.0023(6)
C8A 0.0139(7) 0.0188(7) 0.0206(7) -0.0066(5) -0.0031(6) -0.0030(6)
C9A 0.0162(7) 0.0159(7) 0.0246(8) -0.0044(5) -0.0030(6) -0.0030(6)
C10A 0.0188(8) 0.0187(7) 0.0217(7) -0.0048(6) -0.0016(6) -0.0064(6)
C11A 0.0159(7) 0.0198(7) 0.0183(7) -0.0061(6) -0.0049(6) -0.0021(6)
C12A 0.0200(8) 0.0132(6) 0.0240(8) -0.0047(6) -0.0034(6) -0.0014(6)
C13A 0.0158(7) 0.0157(7) 0.0241(8) -0.0048(5) -0.0021(6) -0.0058(6)
C14A 0.0262(9) 0.0313(9) 0.0202(8) -0.0025(7) 0.0004(7) -0.0024(6)
C15A 0.0318(9) 0.0270(8) 0.0204(8) -0.0048(7) -0.0011(7) -0.0072(6)
O1B 0.0300(7) 0.0210(5) 0.0235(6) 0.0013(5) -0.0042(5) -0.0016(4)
O2B 0.0181(6) 0.0246(5) 0.0178(5) -0.0045(4) -0.0018(4) -0.0023(4)
O3B 0.0216(6) 0.0232(5) 0.0215(6) -0.0039(4) 0.0014(4) -0.0033(4)
C1B 0.0170(7) 0.0168(7) 0.0238(8) -0.0065(6) -0.0018(6) -0.0058(6)
C2B 0.0158(7) 0.0174(7) 0.0216(7) -0.0019(6) -0.0072(6) -0.0044(6)
C3B 0.0189(8) 0.0139(6) 0.0191(7) -0.0056(5) -0.0036(6) -0.0041(5)
C4B 0.0162(7) 0.0192(7) 0.0220(7) -0.0056(6) -0.0008(6) -0.0059(6)
C5B 0.0187(8) 0.0154(7) 0.0223(7) -0.0032(6) -0.0058(6) -0.0029(6)
C6B 0.0197(8) 0.0136(6) 0.0202(7) -0.0046(5) -0.0029(6) -0.0038(5)
C7B 0.0213(8) 0.0153(7) 0.0208(7) -0.0056(6) -0.0038(6) -0.0033(6)
C8B 0.0198(8) 0.0181(7) 0.0172(7) -0.0061(6) -0.0036(6) -0.0025(5)
C9B 0.0234(8) 0.0150(7) 0.0215(7) -0.0063(6) -0.0051(6) -0.0013(6)
C10B 0.0235(8) 0.0196(7) 0.0198(7) -0.0101(6) -0.0040(6) 0.0006(6)
C11B 0.0175(8) 0.0205(7) 0.0177(7) -0.0044(6) -0.0060(6) -0.0033(6)
C12B 0.0233(8) 0.0146(6) 0.0200(7) -0.0049(6) -0.0064(6) -0.0020(5)
C13B 0.0221(8) 0.0162(7) 0.0179(7) -0.0075(6) -0.0060(6) -0.0002(5)
C14B 0.0215(8) 0.0314(8) 0.0200(8) -0.0050(7) 0.0012(6) -0.0050(6)
C15B 0.0244(9) 0.0311(9) 0.0293(9) -0.0089(7) 0.0048(7) 0.0002(7)

loop_
_atom_type_symbol
_atom_type_description
_atom_type_scat_dispersion_real
_atom_type_scat_dispersion_imag
_atom_type_scat_source
C C 0.0033 0.0016 'International Tables Vol C Tables 4.2.6.8 and 6.1.1.4'
H H 0.0000 0.0000 'International Tables Vol C Tables 4.2.6.8 and 6.1.1.4'
O O 0.0106 0.0060 'International Tables Vol C Tables 4.2.6.8 and 6.1.1.4'

loop_
_geom_angle_atom_site_label_1
_geom_angle_atom_site_label_2
_geom_angle_atom_site_label_3
_geom_angle
C3A O2A C14A 117.70(12)
C11A O3A C15A 117.33(11)
C2A C1A C6A 121.10(14)
C2A C1A H1A 119.5
C6A C1A H1A 119.5
C1A C2A C3A 120.14(14)
C1A C2A H2A 119.9
C3A C2A H2A 119.9
O2A C3A C2A 115.76(13)
O2A C3A C4A 124.33(13)
C2A C3A C4A 119.90(13)
C5A C4A C3A 119.20(14)
C5A C4A H4A 120.4
C3A C4A H4A 120.4
C4A C5A C6A 121.50(14)
C4A C5A H5A 119.2
C6A C5A H5A 119.2
C5A C6A C1A 118.13(13)
C5A C6A C7A 118.48(13)
C1A C6A C7A 123.22(13)
O1A C7A C6A 120.49(13)
O1A C7A C8A 119.53(13)
C6A C7A C8A 119.96(12)
C9A C8A C13A 117.96(14)
C9A C8A C7A 118.92(12)
C13A C8A C7A 123.05(12)
C10A C9A C8A 121.65(13)
C10A C9A H9A 119.2
C8A C9A H9A 119.2
C9A C10A C11A 119.62(13)
C9A C10A H10A 120.2
C11A C10A H10A 120.2
O3A C11A C10A 124.78(13)
O3A C11A C12A 115.67(12)
C10A C11A C12A 119.55(14)
C13A C12A C11A 120.05(13)
C13A C12A H12A 120.0
C11A C12A H12A 120.0
C12A C13A C8A 121.14(13)
C12A C13A H13A 119.4
C8A C13A H13A 119.4
O2A C14A H14A 109.5
O2A C14A H14B 109.5
H14A C14A H14B 109.5
O2A C14A H14C 109.5
H14A C14A H14C 109.5
H14B C14A H14C 109.5
O3A C15A H15A 109.5
O3A C15A H15B 109.5
H15A C15A H15B 109.5
O3A C15A H15C 109.5
H15A C15A H15C 109.5
H15B C15A H15C 109.5
C3B O2B C14B 117.78(12)
C11B O3B C15B 117.90(12)
C2B C1B C6B 120.88(14)
C2B C1B H1B 119.6
C6B C1B H1B 119.6
C1B C2B C3B 120.21(14)
C1B C2B H2B 119.9
C3B C2B H2B 119.9
O2B C3B C2B 115.56(13)
O2B C3B C4B 124.67(13)
C2B C3B C4B 119.76(14)
C5B C4B C3B 119.40(14)
C5B C4B H4B 120.3
C3B C4B H4B 120.3
C4B C5B C6B 121.46(14)
C4B C5B H5B 119.3
C6B C5B H5B 119.3
C5B C6B C1B 118.27(14)
C5B C6B C7B 119.27(13)
C1B C6B C7B 122.33(13)
O1B C7B C6B 120.47(13)
O1B C7B C8B 120.05(13)
C6B C7B C8B 119.47(12)
C9B C8B C13B 118.68(13)
C9B C8B C7B 118.98(13)
C13B C8B C7B 122.22(14)
C10B C9B C8B 121.10(13)
C10B C9B H9B 119.5
C8B C9B H9B 119.5
C9B C10B C11B 119.45(14)
C9B C10B H10B 120.3
C11B C10B H10B 120.3
O3B C11B C10B 124.69(14)
O3B C11B C12B 115.42(12)
C10B C11B C12B 119.88(13)
C13B C12B C11B 120.14(13)
C13B C12B H12B 119.9
C11B C12B H12B 119.9
C12B C13B C8B 120.72(14)
C12B C13B H13B 119.6
C8B C13B H13B 119.6
O2B C14B H14D 109.5
O2B C14B H14E 109.5
H14D C14B H14E 109.5
O2B C14B H14F 109.5
H14D C14B H14F 109.5
H14E C14B H14F 109.5
O3B C15B H15D 109.5
O3B C15B H15E 109.5
H15D C15B H15E 109.5
O3B C15B H15F 109.5
H15D C15B H15F 109.5
H15E C15B H15F 109.5

loop_
_geom_bond_atom_site_label_1
_geom_bond_atom_site_label_2
_geom_bond_distance
O1A C7A 1.2272(17)
O2A C3A 1.3623(17)
O2A C14A 1.4394(18)
O3A C11A 1.3576(17)
O3A C15A 1.4377(17)
C1A C2A 1.374(2)
C1A C6A 1.399(2)
C1A H1A 0.93
C2A C3A 1.393(2)
C2A H2A 0.93
C3A C4A 1.399(2)
C4A C5A 1.383(2)
C4A H4A 0.93
C5A C6A 1.398(2)
C5A H5A 0.93
C6A C7A 1.4893(19)
C7A C8A 1.490(2)
C8A C9A 1.3930(19)
C8A C13A 1.405(2)
C9A C10A 1.385(2)
C9A H9A 0.93
C10A C11A 1.395(2)
C10A H10A 0.93
C11A C12A 1.4012(19)
C12A C13A 1.377(2)
C12A H12A 0.93
C13A H13A 0.93
C14A H14A 0.96
C14A H14B 0.96
C14A H14C 0.96
C15A H15A 0.96
C15A H15B 0.96
C15A H15C 0.96
O1B C7B 1.2257(17)
O2B C3B 1.3550(17)
O2B C14B 1.4336(18)
O3B C11B 1.3599(17)
O3B C15B 1.4343(19)
C1B C2B 1.382(2)
C1B C6B 1.402(2)
C1B H1B 0.93
C2B C3B 1.396(2)
C2B H2B 0.93
C3B C4B 1.398(2)
C4B C5B 1.389(2)
C4B H4B 0.93
C5B C6B 1.396(2)
C5B H5B 0.93
C6B C7B 1.487(2)
C7B C8B 1.491(2)
C8B C9B 1.392(2)
C8B C13B 1.4035(19)
C9B C10B 1.391(2)
C9B H9B 0.93
C10B C11B 1.396(2)
C10B H10B 0.93
C11B C12B 1.397(2)
C12B C13B 1.378(2)
C12B H12B 0.93
C13B H13B 0.93
C14B H14D 0.96
C14B H14E 0.96
C14B H14F 0.96
C15B H15D 0.96
C15B H15E 0.96
C15B H15F 0.96

loop_
_geom_hbond_atom_site_label_D
_geom_hbond_atom_site_label_H
_geom_hbond_atom_site_label_A
_geom_hbond_site_symmetry_A
_geom_hbond_distance_DH
_geom_hbond_distance_HA
_geom_hbond_distance_DA
_geom_hbond_angle_DHA
C14B H14E O1B 2_656 0.96 2.59 3.446(2) 149
C9B H9B Cg1 2_556 0.93 2.84 3.5252(17) 132
C12B H12B Cg1 2_566 0.93 2.78 3.5223(16) 137
C4B H4B Cg2 1_655 0.93 2.88 3.6301(18) 138
C9A H9A Cg3 2_566 0.93 2.92 3.5723(16) 128
C12A H12A Cg3 2_556 0.93 2.88 3.5651(16) 132
C4A H4A Cg4 1_554 0.93 2.90 3.6376(17) 138

loop_
_geom_torsion_atom_site_label_1
_geom_torsion_atom_site_label_2
_geom_torsion_atom_site_label_3
_geom_torsion_atom_site_label_4
_geom_torsion
C6A C1A C2A C3A -0.9(2)
C14A O2A C3A C2A -177.69(14)
C14A O2A C3A C4A 3.1(2)
C1A C2A C3A O2A -177.55(13)
C1A C2A C3A C4A 1.7(2)
O2A C3A C4A C5A 178.31(13)
C2A C3A C4A C5A -0.9(2)
C3A C4A C5A C6A -0.7(2)
C4A C5A C6A C1A 1.5(2)
C4A C5A C6A C7A 176.83(14)
C2A C1A C6A C5A -0.6(2)
C2A C1A C6A C7A -175.76(14)
C5A C6A C7A O1A -19.5(2)
C1A C6A C7A O1A 155.62(15)
C5A C6A C7A C8A 162.10(14)
C1A C6A C7A C8A -22.8(2)
O1A C7A C8A C9A -32.7(2)
C6A C7A C8A C9A 145.72(15)
O1A C7A C8A C13A 144.16(16)
C6A C7A C8A C13A -37.4(2)
C13A C8A C9A C10A 1.4(2)
C7A C8A C9A C10A 178.38(14)
C8A C9A C10A C11A -1.7(2)
C15A O3A C11A C10A -1.6(2)
C15A O3A C11A C12A 177.99(14)
C9A C10A C11A O3A 179.83(14)
C9A C10A C11A C12A 0.2(2)
O3A C11A C12A C13A -178.09(14)
C10A C11A C12A C13A 1.6(2)
C11A C12A C13A C8A -1.9(2)
C9A C8A C13A C12A 0.4(2)
C7A C8A C13A C12A -176.43(15)
C6B C1B C2B C3B -0.8(2)
C14B O2B C3B C2B -178.89(13)
C14B O2B C3B C4B 2.0(2)
C1B C2B C3B O2B -178.01(12)
C1B C2B C3B C4B 1.1(2)
O2B C3B C4B C5B 178.98(13)
C2B C3B C4B C5B -0.1(2)
C3B C4B C5B C6B -1.4(2)
C4B C5B C6B C1B 1.7(2)
C4B C5B C6B C7B 177.53(13)
C2B C1B C6B C5B -0.6(2)
C2B C1B C6B C7B -176.32(13)
C5B C6B C7B O1B -24.1(2)
C1B C6B C7B O1B 151.59(15)
C5B C6B C7B C8B 156.77(14)
C1B C6B C7B C8B -27.6(2)
O1B C7B C8B C9B -32.4(2)
C6B C7B C8B C9B 146.71(15)
O1B C7B C8B C13B 143.46(16)
C6B C7B C8B C13B -37.4(2)
C13B C8B C9B C10B 0.8(2)
C7B C8B C9B C10B 176.84(15)
C8B C9B C10B C11B -1.3(2)
C15B O3B C11B C10B 0.6(2)
C15B O3B C11B C12B -179.56(14)
C9B C10B C11B O3B 180.00(15)
C9B C10B C11B C12B 0.1(2)
O3B C11B C12B C13B -178.39(14)
C10B C11B C12B C13B 1.5(2)
C11B C12B C13B C8B -2.0(2)
C9B C8B C13B C12B 0.8(2)
C7B C8B C13B C12B -175.07(15)

loop_
_cod_related_entry_id
_cod_related_entry_database
_cod_related_entry_code
1 ChemSpider 6765
